data_4301842
loop_
_publ_author_name
'Wayne A. Chomitz'
'John Arnold'

_publ_section_title
;
Substitution and Reaction Chemistry of Cobalt Complexes Supported by [N2P2]
Ligands
;
_journal_name_full 'Inorganic Chemistry'
_journal_page_first 3274
_journal_page_last 3286
_journal_paper_doi 10.1021/ic802337t
_journal_volume 48
_journal_year 2009
_chemical_formula_moiety 'C26 H62 Co N2 P2 Si2'
_chemical_formula_sum 'C26 H62 Co N2 P2 Si2'
_chemical_formula_weight 579.83
_chemical_name_systematic
; 
 ? 
;
_space_group_IT_number 2
_symmetry_cell_setting triclinic
_symmetry_space_group_name_Hall '-P 1'
_symmetry_space_group_name_H-M 'P -1'
_atom_sites_solution_hydrogens geom
_atom_sites_solution_primary direct
_atom_sites_solution_secondary difmap
_audit_creation_method SHELXL-97
_cell_angle_alpha 98.3500(10)
_cell_angle_beta 99.4850(10)
_cell_angle_gamma 103.8940(10)
_cell_formula_units_Z 2
_cell_length_a 8.6829(5)
_cell_length_b 9.8323(6)
_cell_length_c 21.6331(12)
_cell_measurement_reflns_used 5480
_cell_measurement_temperature 262(2)
_cell_measurement_theta_max 26.4
_cell_measurement_theta_min 2.2
_cell_volume 1735.09(17)
_computing_cell_refinement 'Bruker SAINT v7.07'
_computing_data_collection 'Bruker SMART v5.631'
_computing_data_reduction 'Bruker SAINT v7.07'
_computing_structure_refinement 'SHELXL-97 (Sheldrick, 1997)'
_computing_structure_solution 'SHELXS-97 (Sheldrick, 1990)'
_diffrn_ambient_temperature 262(2)
_diffrn_measured_fraction_theta_full 0.971
_diffrn_measured_fraction_theta_max 0.971
_diffrn_measurement_device_type 'Bruker APEX'
_diffrn_measurement_method '\w scans'
_diffrn_radiation_monochromator graphite
_diffrn_radiation_source 'fine-focus sealed tube'
_diffrn_radiation_type MoK\a
_diffrn_radiation_wavelength 0.71073
_diffrn_reflns_av_R_equivalents 0.0142
_diffrn_reflns_av_sigmaI/netI 0.0258
_diffrn_reflns_limit_h_max 10
_diffrn_reflns_limit_h_min -10
_diffrn_reflns_limit_k_max 12
_diffrn_reflns_limit_k_min -6
_diffrn_reflns_limit_l_max 27
_diffrn_reflns_limit_l_min -26
_diffrn_reflns_number 11180
_diffrn_reflns_theta_full 26.38
_diffrn_reflns_theta_max 26.38
_diffrn_reflns_theta_min 2.17
_diffrn_standards_decay_% 0
_diffrn_standards_interval_count 0
_diffrn_standards_interval_time 0
_diffrn_standards_number 0
_exptl_absorpt_coefficient_mu 0.672
_exptl_absorpt_correction_T_max 1.00
_exptl_absorpt_correction_T_min 0.84
_exptl_absorpt_correction_type empirical
_exptl_absorpt_process_details 'Blessing, 1995'
_exptl_crystal_colour lime-green
_exptl_crystal_density_diffrn 1.110
_exptl_crystal_density_method 'not measured'
_exptl_crystal_description plates
_exptl_crystal_F_000 634
_exptl_crystal_size_max 0.37
_exptl_crystal_size_mid 0.22
_exptl_crystal_size_min 0.15
_refine_diff_density_max 0.675
_refine_diff_density_min -0.494
_refine_diff_density_rms 0.067
_refine_ls_extinction_method none
_refine_ls_goodness_of_fit_ref 1.330
_refine_ls_hydrogen_treatment constr
_refine_ls_matrix_type full
_refine_ls_number_parameters 298
_refine_ls_number_reflns 6891
_refine_ls_number_restraints 0
_refine_ls_restrained_S_all 1.330
_refine_ls_R_factor_all 0.0469
_refine_ls_R_factor_gt 0.0403
_refine_ls_shift/su_max 0.010
_refine_ls_shift/su_mean 0.001
_refine_ls_structure_factor_coef Fsqd
_refine_ls_weighting_details 'calc w=1/[\s^2^(Fo^2^)+(0.0700P)^2^+0.0000P] where P=(Fo^2^+2Fc^2^)/3'
_refine_ls_weighting_scheme calc
_refine_ls_wR_factor_gt 0.1222
_refine_ls_wR_factor_ref 0.1252
_reflns_number_gt 5916
_reflns_number_total 6891
_reflns_threshold_expression >2sigma(I)
_cod_data_source_file ic802337t_si_002.cif
_cod_data_source_block wac6068xs
_cod_database_code 4301842

loop_
_symmetry_equiv_pos_as_xyz
'x, y, z'
'-x, -y, -z'

loop_
_atom_site_label
_atom_site_type_symbol
_atom_site_fract_x
_atom_site_fract_y
_atom_site_fract_z
_atom_site_U_iso_or_equiv
_atom_site_adp_type
_atom_site_occupancy
_atom_site_symmetry_multiplicity
_atom_site_calc_flag
_atom_site_refinement_flags
_atom_site_disorder_assembly
_atom_site_disorder_group
Co1 Co -0.41164(3) 0.05729(3) -0.218619(13) 0.02298(11) Uani 1 1 d . . .
Si1 Si -0.50607(7) 0.00229(6) -0.34645(3) 0.02526(15) Uani 1 1 d . . .
Si2 Si -0.10498(8) 0.29758(7) -0.11196(3) 0.03175(17) Uani 1 1 d . . .
P1 P -0.52581(7) -0.12991(6) -0.16553(3) 0.02460(14) Uani 1 1 d . . .
P2 P -0.11215(7) -0.30478(6) -0.37688(3) 0.02414(14) Uani 1 1 d . . .
N1 N -0.5548(2) 0.10194(19) -0.28592(9) 0.0263(4) Uani 1 1 d . . .
N2 N -0.4454(2) -0.12200(18) -0.30140(8) 0.0224(4) Uani 1 1 d . . .
C1 C -0.6468(3) 0.2093(2) -0.28736(11) 0.0319(5) Uani 1 1 d . . .
C2 C -0.5881(3) 0.3152(3) -0.32928(15) 0.0470(7) Uani 1 1 d . . .
H2A H -0.4747 0.3614 -0.3135 0.070 Uiso 1 1 calc R . .
H2B H -0.6479 0.3856 -0.3282 0.070 Uiso 1 1 calc R . .
H2C H -0.6048 0.2652 -0.3724 0.070 Uiso 1 1 calc R . .
C3 C -0.6227(4) 0.2912(3) -0.21936(14) 0.0521(8) Uani 1 1 d . . .
H3A H -0.5093 0.3359 -0.2028 0.078 Uiso 1 1 calc R . .
H3B H -0.6631 0.2263 -0.1929 0.078 Uiso 1 1 calc R . .
H3C H -0.6807 0.3630 -0.2196 0.078 Uiso 1 1 calc R . .
C4 C -0.8276(3) 0.1379(3) -0.31388(14) 0.0440(7) Uani 1 1 d . . .
H4A H -0.8671 0.0707 -0.2883 0.066 Uiso 1 1 calc R . .
H4B H -0.8429 0.0889 -0.3571 0.066 Uiso 1 1 calc R . .
H4C H -0.8861 0.2093 -0.3129 0.066 Uiso 1 1 calc R . .
C5 C -0.6688(3) -0.0929(3) -0.41834(11) 0.0388(6) Uani 1 1 d . . .
H5A H -0.6323 -0.0715 -0.4563 0.058 Uiso 1 1 calc R . .
H5B H -0.7648 -0.0621 -0.4158 0.058 Uiso 1 1 calc R . .
H5C H -0.6928 -0.1940 -0.4198 0.058 Uiso 1 1 calc R . .
C6 C -0.3287(3) 0.0928(3) -0.37834(12) 0.0359(5) Uani 1 1 d . . .
H6A H -0.3574 0.0758 -0.4241 0.054 Uiso 1 1 calc R . .
H6B H -0.2386 0.0554 -0.3654 0.054 Uiso 1 1 calc R . .
H6C H -0.2993 0.1937 -0.3618 0.054 Uiso 1 1 calc R . .
C7 C -0.5839(3) -0.2390(2) -0.29616(10) 0.0254(4) Uani 1 1 d . . .
H7A H -0.5961 -0.3211 -0.3292 0.031 Uiso 1 1 calc R . .
H7B H -0.6825 -0.2084 -0.3037 0.031 Uiso 1 1 calc R . .
C8 C -0.5639(3) -0.2842(2) -0.23070(10) 0.0281(5) Uani 1 1 d . . .
H8A H -0.4740 -0.3269 -0.2253 0.034 Uiso 1 1 calc R . .
H8B H -0.6614 -0.3552 -0.2290 0.034 Uiso 1 1 calc R . .
C9 C -0.7228(3) -0.1454(3) -0.14097(11) 0.0305(5) Uani 1 1 d . . .
H9A H -0.7622 -0.2418 -0.1327 0.037 Uiso 1 1 calc R . .
C10 C -0.8479(3) -0.1218(3) -0.19399(13) 0.0417(6) Uani 1 1 d . . .
H10A H -0.9491 -0.1303 -0.1805 0.062 Uiso 1 1 calc R . .
H10B H -0.8631 -0.1922 -0.2318 0.062 Uiso 1 1 calc R . .
H10C H -0.8100 -0.0282 -0.2030 0.062 Uiso 1 1 calc R . .
C11 C -0.7009(4) -0.0373(4) -0.07951(13) 0.0504(7) Uani 1 1 d . . .
H11A H -0.8035 -0.0460 -0.0671 0.076 Uiso 1 1 calc R . .
H11B H -0.6601 0.0576 -0.0867 0.076 Uiso 1 1 calc R . .
H11C H -0.6254 -0.0556 -0.0462 0.076 Uiso 1 1 calc R . .
C12 C -0.3966(3) -0.1738(3) -0.09801(11) 0.0328(5) Uani 1 1 d . . .
H12A H -0.3820 -0.0986 -0.0607 0.039 Uiso 1 1 calc R . .
C13 C -0.4722(3) -0.3159(3) -0.07961(14) 0.0470(7) Uani 1 1 d . . .
H13A H -0.3992 -0.3315 -0.0446 0.071 Uiso 1 1 calc R . .
H13B H -0.4922 -0.3923 -0.1155 0.071 Uiso 1 1 calc R . .
H13C H -0.5727 -0.3130 -0.0672 0.071 Uiso 1 1 calc R . .
C14 C -0.2289(3) -0.1678(3) -0.11174(14) 0.0440(6) Uani 1 1 d . . .
H14A H -0.1634 -0.1906 -0.0765 0.066 Uiso 1 1 calc R . .
H14B H -0.1787 -0.0735 -0.1175 0.066 Uiso 1 1 calc R . .
H14C H -0.2388 -0.2356 -0.1499 0.066 Uiso 1 1 calc R . .
C15 C -0.2979(3) -0.1679(2) -0.30794(10) 0.0248(4) Uani 1 1 d . . .
H15A H -0.2680 -0.2108 -0.2717 0.030 Uiso 1 1 calc R . .
H15B H -0.2102 -0.0838 -0.3059 0.030 Uiso 1 1 calc R . .
C16 C -0.3126(3) -0.2735(2) -0.36897(11) 0.0278(5) Uani 1 1 d . . .
H16A H -0.3548 -0.2368 -0.4055 0.033 Uiso 1 1 calc R . .
H16B H -0.3887 -0.3634 -0.3687 0.033 Uiso 1 1 calc R . .
C17 C -0.1296(3) -0.3328(2) -0.46489(10) 0.0289(5) Uani 1 1 d . . .
H17A H -0.0329 -0.3607 -0.4734 0.035 Uiso 1 1 calc R . .
C18 C -0.1225(3) -0.1919(3) -0.48762(12) 0.0402(6) Uani 1 1 d . . .
H18A H -0.1315 -0.2072 -0.5331 0.060 Uiso 1 1 calc R . .
H18B H -0.0212 -0.1236 -0.4672 0.060 Uiso 1 1 calc R . .
H18C H -0.2104 -0.1562 -0.4769 0.060 Uiso 1 1 calc R . .
C19 C -0.2763(3) -0.4499(3) -0.50521(12) 0.0406(6) Uani 1 1 d . . .
H19A H -0.2733 -0.4552 -0.5496 0.061 Uiso 1 1 calc R . .
H19B H -0.3743 -0.4280 -0.4976 0.061 Uiso 1 1 calc R . .
H19C H -0.2733 -0.5400 -0.4936 0.061 Uiso 1 1 calc R . .
C20 C -0.1421(3) -0.4888(2) -0.36104(11) 0.0304(5) Uani 1 1 d . . .
H20A H -0.2484 -0.5478 -0.3854 0.036 Uiso 1 1 calc R . .
C21 C -0.0106(3) -0.5531(3) -0.38177(15) 0.0475(7) Uani 1 1 d . . .
H21A H -0.0273 -0.6482 -0.3733 0.071 Uiso 1 1 calc R . .
H21B H 0.0940 -0.4954 -0.3583 0.071 Uiso 1 1 calc R . .
H21C H -0.0161 -0.5561 -0.4266 0.071 Uiso 1 1 calc R . .
C22 C -0.1369(4) -0.4858(3) -0.28990(12) 0.0428(6) Uani 1 1 d . . .
H22A H -0.1525 -0.5811 -0.2818 0.064 Uiso 1 1 calc R . .
H22B H -0.2215 -0.4473 -0.2776 0.064 Uiso 1 1 calc R . .
H22C H -0.0336 -0.4270 -0.2657 0.064 Uiso 1 1 calc R . .
C23 C -0.1743(3) 0.1678(2) -0.18786(11) 0.0297(5) Uani 1 1 d . . .
H23A H -0.1123 0.0981 -0.1853 0.036 Uiso 1 1 calc R . .
H23B H -0.1434 0.2186 -0.2211 0.036 Uiso 1 1 calc R . .
C24 C 0.1036(7) 0.3088(8) -0.0718(2) 0.198(4) Uani 1 1 d . . .
H24A H 0.1335 0.3777 -0.0326 0.298 Uiso 1 1 calc R . .
H24B H 0.1770 0.3373 -0.0992 0.298 Uiso 1 1 calc R . .
H24C H 0.1089 0.2171 -0.0627 0.298 Uiso 1 1 calc R . .
C25 C -0.2302(9) 0.2560(6) -0.0543(2) 0.205(5) Uani 1 1 d . . .
H25A H -0.3409 0.2489 -0.0727 0.307 Uiso 1 1 calc R . .
H25B H -0.1933 0.3303 -0.0169 0.307 Uiso 1 1 calc R . .
H25C H -0.2226 0.1668 -0.0427 0.307 Uiso 1 1 calc R . .
C26 C -0.1039(9) 0.4789(4) -0.1229(2) 0.142(3) Uani 1 1 d . . .
H26A H -0.2102 0.4795 -0.1438 0.213 Uiso 1 1 calc R . .
H26B H -0.0273 0.5103 -0.1487 0.213 Uiso 1 1 calc R . .
H26C H -0.0735 0.5420 -0.0820 0.213 Uiso 1 1 calc R . .

loop_
_atom_site_aniso_label
_atom_site_aniso_U_11
_atom_site_aniso_U_22
_atom_site_aniso_U_33
_atom_site_aniso_U_23
_atom_site_aniso_U_13
_atom_site_aniso_U_12
Co1 0.02422(17) 0.02138(17) 0.02304(17) 0.00292(12) 0.00420(12) 0.00690(12)
Si1 0.0275(3) 0.0240(3) 0.0235(3) 0.0039(2) 0.0035(2) 0.0071(2)
Si2 0.0354(4) 0.0291(3) 0.0263(3) 0.0017(3) 0.0013(3) 0.0060(3)
P1 0.0265(3) 0.0248(3) 0.0247(3) 0.0056(2) 0.0088(2) 0.0084(2)
P2 0.0223(3) 0.0248(3) 0.0257(3) 0.0036(2) 0.0067(2) 0.0068(2)
N1 0.0271(9) 0.0246(9) 0.0281(10) 0.0037(8) 0.0030(8) 0.0113(8)
N2 0.0217(9) 0.0208(9) 0.0241(9) 0.0025(7) 0.0046(7) 0.0056(7)
C1 0.0321(12) 0.0292(12) 0.0385(13) 0.0082(10) 0.0064(10) 0.0155(10)
C2 0.0429(15) 0.0380(14) 0.0685(19) 0.0244(14) 0.0133(14) 0.0173(12)
C3 0.0626(19) 0.0482(17) 0.0509(17) -0.0025(13) 0.0085(14) 0.0345(15)
C4 0.0324(13) 0.0468(16) 0.0584(17) 0.0205(14) 0.0054(12) 0.0176(12)
C5 0.0419(14) 0.0392(14) 0.0295(12) 0.0040(11) -0.0050(11) 0.0101(12)
C6 0.0431(14) 0.0309(12) 0.0369(13) 0.0087(10) 0.0154(11) 0.0100(11)
C7 0.0269(11) 0.0234(11) 0.0251(11) 0.0023(9) 0.0084(9) 0.0045(9)
C8 0.0334(12) 0.0235(11) 0.0296(12) 0.0054(9) 0.0122(10) 0.0080(9)
C9 0.0295(12) 0.0328(12) 0.0332(12) 0.0089(10) 0.0140(10) 0.0092(10)
C10 0.0283(12) 0.0558(17) 0.0430(15) 0.0097(13) 0.0110(11) 0.0128(12)
C11 0.0416(15) 0.076(2) 0.0375(15) -0.0006(14) 0.0168(12) 0.0236(15)
C12 0.0353(13) 0.0379(13) 0.0285(12) 0.0107(10) 0.0056(10) 0.0142(11)
C13 0.0495(16) 0.0551(17) 0.0457(15) 0.0296(14) 0.0134(13) 0.0176(14)
C14 0.0343(14) 0.0504(16) 0.0554(17) 0.0240(14) 0.0101(12) 0.0179(12)
C15 0.0226(10) 0.0270(11) 0.0245(11) 0.0028(9) 0.0057(8) 0.0071(9)
C16 0.0245(11) 0.0307(12) 0.0285(11) 0.0008(9) 0.0064(9) 0.0105(9)
C17 0.0260(11) 0.0346(12) 0.0260(11) 0.0014(10) 0.0090(9) 0.0078(10)
C18 0.0401(14) 0.0485(15) 0.0326(13) 0.0131(12) 0.0062(11) 0.0110(12)
C19 0.0329(13) 0.0510(16) 0.0310(13) -0.0044(12) 0.0089(11) 0.0039(12)
C20 0.0302(12) 0.0274(11) 0.0374(13) 0.0094(10) 0.0119(10) 0.0098(10)
C21 0.0431(15) 0.0396(15) 0.074(2) 0.0201(14) 0.0279(15) 0.0228(13)
C22 0.0507(16) 0.0375(14) 0.0424(15) 0.0161(12) 0.0109(12) 0.0103(12)
C23 0.0301(12) 0.0288(11) 0.0282(11) 0.0031(9) 0.0071(9) 0.0051(10)
C24 0.151(5) 0.279(9) 0.120(4) -0.134(5) -0.093(4) 0.158(6)
C25 0.269(8) 0.157(5) 0.084(3) -0.074(4) 0.114(5) -0.134(6)
C26 0.303(9) 0.045(2) 0.058(3) -0.0078(19) -0.008(4) 0.052(4)

loop_
_atom_type_symbol
_atom_type_description
_atom_type_scat_dispersion_real
_atom_type_scat_dispersion_imag
_atom_type_scat_source
C C 0.0033 0.0016 'International Tables Vol C Tables 4.2.6.8 and 6.1.1.4'
H H 0.0000 0.0000 'International Tables Vol C Tables 4.2.6.8 and 6.1.1.4'
N N 0.0061 0.0033 'International Tables Vol C Tables 4.2.6.8 and 6.1.1.4'
Si Si 0.0817 0.0704 'International Tables Vol C Tables 4.2.6.8 and 6.1.1.4'
P P 0.1023 0.0942 'International Tables Vol C Tables 4.2.6.8 and 6.1.1.4'
Co Co 0.3494 0.9721 'International Tables Vol C Tables 4.2.6.8 and 6.1.1.4'

loop_
_geom_angle_atom_site_label_1
_geom_angle_atom_site_label_2
_geom_angle_atom_site_label_3
_geom_angle
_geom_angle_site_symmetry_1
_geom_angle_site_symmetry_3
_geom_angle_publ_flag
N1 Co1 C23 122.93(9) . . ?
N1 Co1 N2 76.56(7) . . ?
C23 Co1 N2 111.41(8) . . ?
N1 Co1 P1 117.71(6) . . ?
C23 Co1 P1 119.27(7) . . ?
N2 Co1 P1 84.63(5) . . ?
N1 Co1 Si1 38.81(5) . . ?
C23 Co1 Si1 112.82(7) . . ?
N2 Co1 Si1 41.36(5) . . ?
P1 Co1 Si1 115.68(2) . . ?
N1 Si1 N2 96.53(9) . . ?
N1 Si1 C6 116.34(10) . . ?
N2 Si1 C6 108.17(10) . . ?
N1 Si1 C5 118.69(11) . . ?
N2 Si1 C5 110.85(10) . . ?
C6 Si1 C5 105.66(12) . . ?
N1 Si1 Co1 45.52(6) . . ?
N2 Si1 Co1 56.13(6) . . ?
C6 Si1 Co1 106.76(8) . . ?
C5 Si1 Co1 147.52(9) . . ?
C25 Si2 C26 106.6(3) . . ?
C25 Si2 C23 112.98(15) . . ?
C26 Si2 C23 112.17(15) . . ?
C25 Si2 C24 105.7(4) . . ?
C26 Si2 C24 105.8(3) . . ?
C23 Si2 C24 112.94(16) . . ?
C8 P1 C9 104.81(11) . . ?
C8 P1 C12 104.02(11) . . ?
C9 P1 C12 104.02(11) . . ?
C8 P1 Co1 99.10(7) . . ?
C9 P1 Co1 122.13(8) . . ?
C12 P1 Co1 120.05(8) . . ?
C20 P2 C17 102.70(11) . . ?
C20 P2 C16 100.77(10) . . ?
C17 P2 C16 101.63(10) . . ?
C1 N1 Si1 130.08(15) . . ?
C1 N1 Co1 132.95(15) . . ?
Si1 N1 Co1 95.67(8) . . ?
C15 N2 C7 113.73(17) . . ?
C15 N2 Si1 121.08(14) . . ?
C7 N2 Si1 113.09(14) . . ?
C15 N2 Co1 114.92(13) . . ?
C7 N2 Co1 106.86(12) . . ?
Si1 N2 Co1 82.50(7) . . ?
N1 C1 C3 108.51(19) . . ?
N1 C1 C2 111.4(2) . . ?
C3 C1 C2 108.7(2) . . ?
N1 C1 C4 110.7(2) . . ?
C3 C1 C4 109.5(2) . . ?
C2 C1 C4 108.0(2) . . ?
C1 C2 H2A 109.5 . . ?
C1 C2 H2B 109.5 . . ?
H2A C2 H2B 109.5 . . ?
C1 C2 H2C 109.5 . . ?
H2A C2 H2C 109.5 . . ?
H2B C2 H2C 109.5 . . ?
C1 C3 H3A 109.5 . . ?
C1 C3 H3B 109.5 . . ?
H3A C3 H3B 109.5 . . ?
C1 C3 H3C 109.5 . . ?
H3A C3 H3C 109.5 . . ?
H3B C3 H3C 109.5 . . ?
C1 C4 H4A 109.5 . . ?
C1 C4 H4B 109.5 . . ?
H4A C4 H4B 109.5 . . ?
C1 C4 H4C 109.5 . . ?
H4A C4 H4C 109.5 . . ?
H4B C4 H4C 109.5 . . ?
Si1 C5 H5A 109.5 . . ?
Si1 C5 H5B 109.5 . . ?
H5A C5 H5B 109.5 . . ?
Si1 C5 H5C 109.5 . . ?
H5A C5 H5C 109.5 . . ?
H5B C5 H5C 109.5 . . ?
Si1 C6 H6A 109.5 . . ?
Si1 C6 H6B 109.5 . . ?
H6A C6 H6B 109.5 . . ?
Si1 C6 H6C 109.5 . . ?
H6A C6 H6C 109.5 . . ?
H6B C6 H6C 109.5 . . ?
N2 C7 C8 113.28(18) . . ?
N2 C7 H7A 108.9 . . ?
C8 C7 H7A 108.9 . . ?
N2 C7 H7B 108.9 . . ?
C8 C7 H7B 108.9 . . ?
H7A C7 H7B 107.7 . . ?
C7 C8 P1 110.98(15) . . ?
C7 C8 H8A 109.4 . . ?
P1 C8 H8A 109.4 . . ?
C7 C8 H8B 109.4 . . ?
P1 C8 H8B 109.4 . . ?
H8A C8 H8B 108.0 . . ?
C10 C9 C11 110.3(2) . . ?
C10 C9 P1 110.61(16) . . ?
C11 C9 P1 109.96(17) . . ?
C10 C9 H9A 108.6 . . ?
C11 C9 H9A 108.6 . . ?
P1 C9 H9A 108.6 . . ?
C9 C10 H10A 109.5 . . ?
C9 C10 H10B 109.5 . . ?
H10A C10 H10B 109.5 . . ?
C9 C10 H10C 109.5 . . ?
H10A C10 H10C 109.5 . . ?
H10B C10 H10C 109.5 . . ?
C9 C11 H11A 109.5 . . ?
C9 C11 H11B 109.5 . . ?
H11A C11 H11B 109.5 . . ?
C9 C11 H11C 109.5 . . ?
H11A C11 H11C 109.5 . . ?
H11B C11 H11C 109.5 . . ?
C14 C12 C13 111.3(2) . . ?
C14 C12 P1 110.33(17) . . ?
C13 C12 P1 114.08(18) . . ?
C14 C12 H12A 106.9 . . ?
C13 C12 H12A 106.9 . . ?
P1 C12 H12A 106.9 . . ?
C12 C13 H13A 109.5 . . ?
C12 C13 H13B 109.5 . . ?
H13A C13 H13B 109.5 . . ?
C12 C13 H13C 109.5 . . ?
H13A C13 H13C 109.5 . . ?
H13B C13 H13C 109.5 . . ?
C12 C14 H14A 109.5 . . ?
C12 C14 H14B 109.5 . . ?
H14A C14 H14B 109.5 . . ?
C12 C14 H14C 109.5 . . ?
H14A C14 H14C 109.5 . . ?
H14B C14 H14C 109.5 . . ?
N2 C15 C16 115.40(17) . . ?
N2 C15 H15A 108.4 . . ?
C16 C15 H15A 108.4 . . ?
N2 C15 H15B 108.4 . . ?
C16 C15 H15B 108.4 . . ?
H15A C15 H15B 107.5 . . ?
C15 C16 P2 111.39(15) . . ?
C15 C16 H16A 109.4 . . ?
P2 C16 H16A 109.4 . . ?
C15 C16 H16B 109.4 . . ?
P2 C16 H16B 109.4 . . ?
H16A C16 H16B 108.0 . . ?
C18 C17 C19 110.1(2) . . ?
C18 C17 P2 110.00(16) . . ?
C19 C17 P2 116.46(16) . . ?
C18 C17 H17A 106.6 . . ?
C19 C17 H17A 106.6 . . ?
P2 C17 H17A 106.6 . . ?
C17 C18 H18A 109.5 . . ?
C17 C18 H18B 109.5 . . ?
H18A C18 H18B 109.5 . . ?
C17 C18 H18C 109.5 . . ?
H18A C18 H18C 109.5 . . ?
H18B C18 H18C 109.5 . . ?
C17 C19 H19A 109.5 . . ?
C17 C19 H19B 109.5 . . ?
H19A C19 H19B 109.5 . . ?
C17 C19 H19C 109.5 . . ?
H19A C19 H19C 109.5 . . ?
H19B C19 H19C 109.5 . . ?
C22 C20 C21 110.1(2) . . ?
C22 C20 P2 109.58(17) . . ?
C21 C20 P2 110.23(16) . . ?
C22 C20 H20A 109.0 . . ?
C21 C20 H20A 109.0 . . ?
P2 C20 H20A 109.0 . . ?
C20 C21 H21A 109.5 . . ?
C20 C21 H21B 109.5 . . ?
H21A C21 H21B 109.5 . . ?
C20 C21 H21C 109.5 . . ?
H21A C21 H21C 109.5 . . ?
H21B C21 H21C 109.5 . . ?
C20 C22 H22A 109.5 . . ?
C20 C22 H22B 109.5 . . ?
H22A C22 H22B 109.5 . . ?
C20 C22 H22C 109.5 . . ?
H22A C22 H22C 109.5 . . ?
H22B C22 H22C 109.5 . . ?
Si2 C23 Co1 120.99(12) . . ?
Si2 C23 H23A 107.1 . . ?
Co1 C23 H23A 107.1 . . ?
Si2 C23 H23B 107.1 . . ?
Co1 C23 H23B 107.1 . . ?
H23A C23 H23B 106.8 . . ?
Si2 C24 H24A 109.5 . . ?
Si2 C24 H24B 109.5 . . ?
H24A C24 H24B 109.5 . . ?
Si2 C24 H24C 109.5 . . ?
H24A C24 H24C 109.5 . . ?
H24B C24 H24C 109.5 . . ?
Si2 C25 H25A 109.5 . . ?
Si2 C25 H25B 109.5 . . ?
H25A C25 H25B 109.5 . . ?
Si2 C25 H25C 109.5 . . ?
H25A C25 H25C 109.5 . . ?
H25B C25 H25C 109.5 . . ?
Si2 C26 H26A 109.5 . . ?
Si2 C26 H26B 109.5 . . ?
H26A C26 H26B 109.5 . . ?
Si2 C26 H26C 109.5 . . ?
H26A C26 H26C 109.5 . . ?
H26B C26 H26C 109.5 . . ?

loop_
_geom_bond_atom_site_label_1
_geom_bond_atom_site_label_2
_geom_bond_distance
_geom_bond_site_symmetry_2
_geom_bond_publ_flag
Co1 N1 1.9261(18) . ?
Co1 C23 2.033(2) . ?
Co1 N2 2.2499(17) . ?
Co1 P1 2.4089(6) . ?
Co1 Si1 2.6865(7) . ?
Si1 N1 1.6921(19) . ?
Si1 N2 1.7905(18) . ?
Si1 C6 1.874(2) . ?
Si1 C5 1.873(2) . ?
Si2 C25 1.813(4) . ?
Si2 C26 1.830(4) . ?
Si2 C23 1.839(2) . ?
Si2 C24 1.845(5) . ?
P1 C8 1.839(2) . ?
P1 C9 1.852(2) . ?
P1 C12 1.858(2) . ?
P2 C20 1.855(2) . ?
P2 C17 1.859(2) . ?
P2 C16 1.869(2) . ?
N1 C1 1.469(3) . ?
N2 C15 1.478(3) . ?
N2 C7 1.483(3) . ?
C1 C3 1.526(3) . ?
C1 C2 1.529(4) . ?
C1 C4 1.531(3) . ?
C2 H2A 0.9600 . ?
C2 H2B 0.9600 . ?
C2 H2C 0.9600 . ?
C3 H3A 0.9600 . ?
C3 H3B 0.9600 . ?
C3 H3C 0.9600 . ?
C4 H4A 0.9600 . ?
C4 H4B 0.9600 . ?
C4 H4C 0.9600 . ?
C5 H5A 0.9600 . ?
C5 H5B 0.9600 . ?
C5 H5C 0.9600 . ?
C6 H6A 0.9600 . ?
C6 H6B 0.9600 . ?
C6 H6C 0.9600 . ?
C7 C8 1.540(3) . ?
C7 H7A 0.9700 . ?
C7 H7B 0.9700 . ?
C8 H8A 0.9700 . ?
C8 H8B 0.9700 . ?
C9 C10 1.528(3) . ?
C9 C11 1.531(3) . ?
C9 H9A 0.9800 . ?
C10 H10A 0.9600 . ?
C10 H10B 0.9600 . ?
C10 H10C 0.9600 . ?
C11 H11A 0.9600 . ?
C11 H11B 0.9600 . ?
C11 H11C 0.9600 . ?
C12 C14 1.523(3) . ?
C12 C13 1.533(3) . ?
C12 H12A 0.9800 . ?
C13 H13A 0.9600 . ?
C13 H13B 0.9600 . ?
C13 H13C 0.9600 . ?
C14 H14A 0.9600 . ?
C14 H14B 0.9600 . ?
C14 H14C 0.9600 . ?
C15 C16 1.523(3) . ?
C15 H15A 0.9700 . ?
C15 H15B 0.9700 . ?
C16 H16A 0.9700 . ?
C16 H16B 0.9700 . ?
C17 C18 1.527(3) . ?
C17 C19 1.532(3) . ?
C17 H17A 0.9800 . ?
C18 H18A 0.9600 . ?
C18 H18B 0.9600 . ?
C18 H18C 0.9600 . ?
C19 H19A 0.9600 . ?
C19 H19B 0.9600 . ?
C19 H19C 0.9600 . ?
C20 C22 1.528(3) . ?
C20 C21 1.529(3) . ?
C20 H20A 0.9800 . ?
C21 H21A 0.9600 . ?
C21 H21B 0.9600 . ?
C21 H21C 0.9600 . ?
C22 H22A 0.9600 . ?
C22 H22B 0.9600 . ?
C22 H22C 0.9600 . ?
C23 H23A 0.9700 . ?
C23 H23B 0.9700 . ?
C24 H24A 0.9600 . ?
C24 H24B 0.9600 . ?
C24 H24C 0.9600 . ?
C25 H25A 0.9600 . ?
C25 H25B 0.9600 . ?
C25 H25C 0.9600 . ?
C26 H26A 0.9600 . ?
C26 H26B 0.9600 . ?
C26 H26C 0.9600 . ?

loop_
_geom_torsion_atom_site_label_1
_geom_torsion_atom_site_label_2
_geom_torsion_atom_site_label_3
_geom_torsion_atom_site_label_4
_geom_torsion
_geom_torsion_site_symmetry_1
_geom_torsion_site_symmetry_2
_geom_torsion_site_symmetry_3
_geom_torsion_site_symmetry_4
_geom_torsion_publ_flag
C23 Co1 Si1 N1 -114.70(12) . . . . ?
N2 Co1 Si1 N1 148.32(12) . . . . ?
P1 Co1 Si1 N1 103.03(9) . . . . ?
N1 Co1 Si1 N2 -148.32(12) . . . . ?
C23 Co1 Si1 N2 96.98(10) . . . . ?
P1 Co1 Si1 N2 -45.29(7) . . . . ?
N1 Co1 Si1 C6 110.72(12) . . . . ?
C23 Co1 Si1 C6 -3.98(11) . . . . ?
N2 Co1 Si1 C6 -100.96(11) . . . . ?
P1 Co1 Si1 C6 -146.25(8) . . . . ?
N1 Co1 Si1 C5 -73.16(18) . . . . ?
C23 Co1 Si1 C5 172.14(17) . . . . ?
N2 Co1 Si1 C5 75.16(17) . . . . ?
P1 Co1 Si1 C5 29.87(16) . . . . ?
N1 Co1 P1 C8 70.35(10) . . . . ?
C23 Co1 P1 C8 -112.98(11) . . . . ?
N2 Co1 P1 C8 -1.41(9) . . . . ?
Si1 Co1 P1 C8 26.73(8) . . . . ?
N1 Co1 P1 C9 -43.62(11) . . . . ?
C23 Co1 P1 C9 133.05(12) . . . . ?
N2 Co1 P1 C9 -115.38(10) . . . . ?
Si1 Co1 P1 C9 -87.23(9) . . . . ?
N1 Co1 P1 C12 -177.56(10) . . . . ?
C23 Co1 P1 C12 -0.89(12) . . . . ?
N2 Co1 P1 C12 110.69(10) . . . . ?
Si1 Co1 P1 C12 138.83(9) . . . . ?
N2 Si1 N1 C1 -165.9(2) . . . . ?
C6 Si1 N1 C1 80.1(2) . . . . ?
C5 Si1 N1 C1 -47.8(2) . . . . ?
Co1 Si1 N1 C1 168.0(2) . . . . ?
N2 Si1 N1 Co1 26.04(9) . . . . ?
C6 Si1 N1 Co1 -87.97(12) . . . . ?
C5 Si1 N1 Co1 144.13(10) . . . . ?
C23 Co1 N1 C1 -81.4(2) . . . . ?
N2 Co1 N1 C1 171.6(2) . . . . ?
P1 Co1 N1 C1 95.2(2) . . . . ?
Si1 Co1 N1 C1 -167.5(3) . . . . ?
C23 Co1 N1 Si1 86.10(11) . . . . ?
N2 Co1 N1 Si1 -20.90(8) . . . . ?
P1 Co1 N1 Si1 -97.36(8) . . . . ?
N1 Si1 N2 C15 -136.80(16) . . . . ?
C6 Si1 N2 C15 -16.30(18) . . . . ?
C5 Si1 N2 C15 99.10(17) . . . . ?
Co1 Si1 N2 C15 -114.65(16) . . . . ?
N1 Si1 N2 C7 83.03(15) . . . . ?
C6 Si1 N2 C7 -156.47(14) . . . . ?
C5 Si1 N2 C7 -41.07(17) . . . . ?
Co1 Si1 N2 C7 105.19(14) . . . . ?
N1 Si1 N2 Co1 -22.16(8) . . . . ?
C6 Si1 N2 Co1 98.35(9) . . . . ?
C5 Si1 N2 Co1 -146.26(10) . . . . ?
N1 Co1 N2 C15 140.65(15) . . . . ?
C23 Co1 N2 C15 20.21(16) . . . . ?
P1 Co1 N2 C15 -99.17(13) . . . . ?
Si1 Co1 N2 C15 120.87(16) . . . . ?
N1 Co1 N2 C7 -92.15(14) . . . . ?
C23 Co1 N2 C7 147.41(13) . . . . ?
P1 Co1 N2 C7 28.03(12) . . . . ?
Si1 Co1 N2 C7 -111.93(15) . . . . ?
N1 Co1 N2 Si1 19.78(7) . . . . ?
C23 Co1 N2 Si1 -100.66(9) . . . . ?
P1 Co1 N2 Si1 139.96(6) . . . . ?
Si1 N1 C1 C3 -167.09(19) . . . . ?
Co1 N1 C1 C3 -3.5(3) . . . . ?
Si1 N1 C1 C2 -47.5(3) . . . . ?
Co1 N1 C1 C2 116.1(2) . . . . ?
Si1 N1 C1 C4 72.7(3) . . . . ?
Co1 N1 C1 C4 -123.7(2) . . . . ?
C15 N2 C7 C8 73.9(2) . . . . ?
Si1 N2 C7 C8 -142.87(15) . . . . ?
Co1 N2 C7 C8 -53.96(19) . . . . ?
N2 C7 C8 P1 54.6(2) . . . . ?
C9 P1 C8 C7 101.99(17) . . . . ?
C12 P1 C8 C7 -149.09(16) . . . . ?
Co1 P1 C8 C7 -24.85(16) . . . . ?
C8 P1 C9 C10 -67.33(19) . . . . ?
C12 P1 C9 C10 -176.26(18) . . . . ?
Co1 P1 C9 C10 43.7(2) . . . . ?
C8 P1 C9 C11 170.58(18) . . . . ?
C12 P1 C9 C11 61.6(2) . . . . ?
Co1 P1 C9 C11 -78.37(19) . . . . ?
C8 P1 C12 C14 69.6(2) . . . . ?
C9 P1 C12 C14 179.10(18) . . . . ?
Co1 P1 C12 C14 -39.8(2) . . . . ?
C8 P1 C12 C13 -56.6(2) . . . . ?
C9 P1 C12 C13 52.9(2) . . . . ?
Co1 P1 C12 C13 -166.04(16) . . . . ?
C7 N2 C15 C16 65.0(2) . . . . ?
Si1 N2 C15 C16 -75.0(2) . . . . ?
Co1 N2 C15 C16 -171.41(14) . . . . ?
N2 C15 C16 P2 172.49(14) . . . . ?
C20 P2 C16 C15 108.07(17) . . . . ?
C17 P2 C16 C15 -146.41(16) . . . . ?
C20 P2 C17 C18 175.08(16) . . . . ?
C16 P2 C17 C18 71.09(18) . . . . ?
C20 P2 C17 C19 48.9(2) . . . . ?
C16 P2 C17 C19 -55.1(2) . . . . ?
C17 P2 C20 C22 -178.11(17) . . . . ?
C16 P2 C20 C22 -73.44(18) . . . . ?
C17 P2 C20 C21 60.6(2) . . . . ?
C16 P2 C20 C21 165.26(18) . . . . ?
C25 Si2 C23 Co1 27.9(4) . . . . ?
C26 Si2 C23 Co1 -92.7(3) . . . . ?
C24 Si2 C23 Co1 147.9(3) . . . . ?
N1 Co1 C23 Si2 104.18(14) . . . . ?
N2 Co1 C23 Si2 -168.31(11) . . . . ?
P1 Co1 C23 Si2 -72.31(14) . . . . ?
Si1 Co1 C23 Si2 146.90(11) . . . . ?
